data_4315066
loop_
_publ_author_name
'Andrea M. Corrente'
'Tristram Chivers'

_publ_contact_author_address
;
Department of Chemistry
University of Calgary, Calgary, Alberta 
T2N 1N4, Canada
;
_publ_contact_author_name 'Prof. T. Chivers'
_publ_section_title
;
 Lanthanide Complexes of Boraamidinate Ligands: Synthesis and X-ray
 Structures of {[Li(THF)4][bamLnCl2(THF)]}2 (bam= [PhB(NDipp)2]2-; Ln = Y,
 Pr, Nd, Sm, Ho, Er, Yb) and {bamLnCl(THF)2}2 (Ln = Y, Sm)
;
_journal_name_full 'Inorganic Chemistry'
_journal_page_first 2457
_journal_page_last 2463
_journal_paper_doi 10.1021/ic9023184
_journal_volume 49
_journal_year 2010
_chemical_formula_moiety 'C58 H95 B Cl2 Li N2 Nd O7'
_chemical_formula_sum 'C58 H95 B Cl2 Li N2 Nd O7'
_chemical_formula_weight 1165.25
_chemical_name_systematic
; 
 ? 
;
_space_group_IT_number 14
_symmetry_cell_setting monoclinic
_symmetry_space_group_name_Hall '-P 2yn'
_symmetry_space_group_name_H-M 'P 1 21/n 1'
_atom_sites_solution_hydrogens geom
_atom_sites_solution_primary direct
_atom_sites_solution_secondary difmap
_audit_creation_method SHELXL-97
_cell_angle_alpha 90.00
_cell_angle_beta 103.04(3)
_cell_angle_gamma 90.00
_cell_formula_units_Z 4
_cell_length_a 13.347(3)
_cell_length_b 21.586(4)
_cell_length_c 22.178(4)
_cell_measurement_reflns_used 86571
_cell_measurement_temperature 173(2)
_cell_measurement_theta_max 25.03
_cell_measurement_theta_min 3.13
_cell_volume 6225(2)
_computing_cell_refinement 'Nonius DENZO'
_computing_data_collection 'Nonius COLLECT'
_computing_data_reduction 'Nonius DENZO'
_computing_molecular_graphics 'Bruker SHELXTL'
_computing_publication_material 'Bruker SHELXTL'
_computing_structure_refinement 'SHELXL-97 (Sheldrick, 1997)'
_computing_structure_solution 'SHELXS-97 (Sheldrick, 1990)'
_diffrn_ambient_temperature 173(2)
_diffrn_measured_fraction_theta_full 0.996
_diffrn_measured_fraction_theta_max 0.996
_diffrn_measurement_device_type 'Nonius Kappa CCD'
_diffrn_measurement_method 'phi\omega scans'
_diffrn_radiation_monochromator graphite
_diffrn_radiation_source 'fine-focus sealed tube'
_diffrn_radiation_type MoK\a
_diffrn_radiation_wavelength 0.71073
_diffrn_reflns_av_R_equivalents 0.0337
_diffrn_reflns_av_sigmaI/netI 0.0365
_diffrn_reflns_limit_h_max 15
_diffrn_reflns_limit_h_min -15
_diffrn_reflns_limit_k_max 25
_diffrn_reflns_limit_k_min -25
_diffrn_reflns_limit_l_max 26
_diffrn_reflns_limit_l_min -26
_diffrn_reflns_number 86571
_diffrn_reflns_theta_full 25.03
_diffrn_reflns_theta_max 25.03
_diffrn_reflns_theta_min 3.13
_exptl_absorpt_coefficient_mu 0.968
_exptl_absorpt_correction_T_max 0.8606
_exptl_absorpt_correction_T_min 0.8010
_exptl_absorpt_correction_type integration
_exptl_absorpt_process_details 'HKL Scalepack (Otwinowski and Minor 1997)'
_exptl_crystal_colour blue
_exptl_crystal_density_diffrn 1.243
_exptl_crystal_density_method 'not measured'
_exptl_crystal_description block
_exptl_crystal_F_000 2460
_exptl_crystal_size_max 0.24
_exptl_crystal_size_mid 0.24
_exptl_crystal_size_min 0.16
_refine_diff_density_max 0.685
_refine_diff_density_min -0.470
_refine_diff_density_rms 0.074
_refine_ls_extinction_method none
_refine_ls_goodness_of_fit_ref 1.059
_refine_ls_hydrogen_treatment constr
_refine_ls_matrix_type full
_refine_ls_number_parameters 657
_refine_ls_number_reflns 10965
_refine_ls_number_restraints 0
_refine_ls_restrained_S_all 1.059
_refine_ls_R_factor_all 0.0570
_refine_ls_R_factor_gt 0.0433
_refine_ls_shift/su_max 0.003
_refine_ls_shift/su_mean 0.000
_refine_ls_structure_factor_coef Fsqd
_refine_ls_weighting_details 'calc w=1/[\s^2^(Fo^2^)+(0.0292P)^2^+15.6903P] where P=(Fo^2^+2Fc^2^)/3'
_refine_ls_weighting_scheme calc
_refine_ls_wR_factor_gt 0.0955
_refine_ls_wR_factor_ref 0.1043
_reflns_number_gt 9039
_reflns_number_total 10965
_reflns_threshold_expression >2sigma(I)
_cod_data_source_file ic9023184_si_001_3.cif
_cod_data_source_block Compound9c
_cod_depositor_comments
;
The following automatic conversions were performed:

'_symmetry_cell_setting' value 'Monoclinic' changed to 'monoclinic'
according to the built-in table from CIF Core dictionary named
'cif_core.dic' version 2.4.1 from
2010-06-29.

'_exptl_absorpt_correction_type' value 'Integration'
changed to 'integration' according to the built-in table from CIF
Core dictionary named 'cif_core.dic' version 2.4.1 from 2010-06-29.

Automatic conversion script
Id: cif_fix_values 1646 2011-03-28 12:23:43Z adriana 
;
_cod_database_code 4315066

loop_
_symmetry_equiv_pos_as_xyz
'x, y, z'
'-x+1/2, y+1/2, -z+1/2'
'-x, -y, -z'
'x-1/2, -y-1/2, z-1/2'

loop_
_atom_site_label
_atom_site_type_symbol
_atom_site_fract_x
_atom_site_fract_y
_atom_site_fract_z
_atom_site_U_iso_or_equiv
_atom_site_adp_type
_atom_site_occupancy
_atom_site_symmetry_multiplicity
_atom_site_calc_flag
_atom_site_refinement_flags
_atom_site_disorder_assembly
_atom_site_disorder_group
Nd1 Nd 0.955806(16) 0.079534(9) 0.936737(9) 0.03158(7) Uani 1 1 d . . .
Cl1 Cl 0.79909(11) 0.07690(6) 0.83591(5) 0.0639(3) Uani 1 1 d . . .
Cl2 Cl 1.12799(8) 0.02809(5) 1.01782(5) 0.0429(2) Uani 1 1 d . . .
N1 N 1.0104(2) 0.18168(14) 0.93538(14) 0.0313(7) Uani 1 1 d . . .
B1 B 0.9522(3) 0.2001(2) 0.97961(19) 0.0305(9) Uani 1 1 d . . .
N2 N 0.9039(2) 0.14811(14) 1.00326(14) 0.0300(7) Uani 1 1 d . . .
C1 C 0.9373(3) 0.26983(17) 0.99847(17) 0.0340(9) Uani 1 1 d . . .
C2 C 1.0112(4) 0.3154(2) 0.9982(2) 0.0460(10) Uani 1 1 d . . .
H2A H 1.0725 0.3046 0.9857 0.055 Uiso 1 1 calc R . .
C3 C 0.9977(4) 0.3761(2) 1.0156(2) 0.0557(12) Uani 1 1 d . . .
H3A H 1.0502 0.4058 1.0153 0.067 Uiso 1 1 calc R . .
C4 C 0.9103(4) 0.3937(2) 1.0330(2) 0.0554(12) Uani 1 1 d . . .
H4A H 0.9016 0.4353 1.0446 0.066 Uiso 1 1 calc R . .
C5 C 0.8350(4) 0.3506(2) 1.0335(2) 0.0496(11) Uani 1 1 d . . .
H5A H 0.7734 0.3625 1.0450 0.060 Uiso 1 1 calc R . .
C6 C 0.8489(3) 0.28959(19) 1.01719(19) 0.0398(9) Uani 1 1 d . . .
H6A H 0.7966 0.2602 1.0188 0.048 Uiso 1 1 calc R . .
C7 C 1.0561(3) 0.21787(17) 0.89686(18) 0.0359(9) Uani 1 1 d . . .
C8 C 1.1650(3) 0.2174(2) 0.9060(2) 0.0438(10) Uani 1 1 d . . .
C9 C 1.2114(4) 0.2500(3) 0.8657(3) 0.0645(14) Uani 1 1 d . . .
H9A H 1.2842 0.2500 0.8723 0.077 Uiso 1 1 calc R . .
C10 C 1.1533(5) 0.2824(3) 0.8160(3) 0.0777(18) Uani 1 1 d . . .
H10A H 1.1857 0.3042 0.7884 0.093 Uiso 1 1 calc R . .
C11 C 1.0482(5) 0.2825(2) 0.8073(2) 0.0659(15) Uani 1 1 d . . .
H11A H 1.0087 0.3046 0.7730 0.079 Uiso 1 1 calc R . .
C12 C 0.9973(4) 0.25171(19) 0.84635(19) 0.0446(10) Uani 1 1 d . . .
C13 C 1.2310(3) 0.1823(2) 0.9605(2) 0.0528(12) Uani 1 1 d . . .
H13A H 1.1862 0.1488 0.9712 0.063 Uiso 1 1 calc R . .
C14 C 1.3226(5) 0.1502(4) 0.9458(3) 0.100(2) Uani 1 1 d . . .
H14A H 1.3496 0.1197 0.9781 0.150 Uiso 1 1 calc R . .
H14B H 1.3760 0.1808 0.9438 0.150 Uiso 1 1 calc R . .
H14C H 1.3019 0.1291 0.9058 0.150 Uiso 1 1 calc R . .
C15 C 1.2610(7) 0.2214(4) 1.0162(3) 0.128(3) Uani 1 1 d . . .
H15A H 1.2948 0.1957 1.0514 0.192 Uiso 1 1 calc R . .
H15B H 1.1996 0.2407 1.0253 0.192 Uiso 1 1 calc R . .
H15C H 1.3086 0.2537 1.0090 0.192 Uiso 1 1 calc R . .
C16 C 0.8802(4) 0.2533(2) 0.8331(2) 0.0523(12) Uani 1 1 d . . .
H16A H 0.8578 0.2258 0.8639 0.063 Uiso 1 1 calc R . .
C17 C 0.8398(5) 0.3185(3) 0.8406(3) 0.0759(17) Uani 1 1 d . . .
H17A H 0.8675 0.3331 0.8829 0.114 Uiso 1 1 calc R . .
H17B H 0.7645 0.3176 0.8324 0.114 Uiso 1 1 calc R . .
H17C H 0.8615 0.3466 0.8112 0.114 Uiso 1 1 calc R . .
C18 C 0.8316(5) 0.2288(3) 0.7683(2) 0.0732(16) Uani 1 1 d . . .
H18A H 0.8569 0.1868 0.7638 0.110 Uiso 1 1 calc R . .
H18B H 0.8502 0.2560 0.7372 0.110 Uiso 1 1 calc R . .
H18C H 0.7566 0.2279 0.7625 0.110 Uiso 1 1 calc R . .
C19 C 0.8622(3) 0.14792(16) 1.05537(18) 0.0313(8) Uani 1 1 d . . .
C20 C 0.9222(3) 0.16207(19) 1.11495(18) 0.0374(9) Uani 1 1 d . . .
C21 C 0.8757(4) 0.1638(2) 1.1654(2) 0.0468(11) Uani 1 1 d . . .
H21A H 0.9162 0.1742 1.2051 0.056 Uiso 1 1 calc R . .
C22 C 0.7734(4) 0.1509(2) 1.1592(2) 0.0567(13) Uani 1 1 d . . .
H22A H 0.7426 0.1536 1.1938 0.068 Uiso 1 1 calc R . .
C23 C 0.7156(4) 0.1338(2) 1.1017(2) 0.0526(12) Uani 1 1 d . . .
H23A H 0.6451 0.1237 1.0976 0.063 Uiso 1 1 calc R . .
C24 C 0.7575(3) 0.13097(19) 1.0498(2) 0.0410(10) Uani 1 1 d . . .
C25 C 1.0366(3) 0.1738(2) 1.1263(2) 0.0510(12) Uani 1 1 d . . .
H25A H 1.0564 0.1711 1.0855 0.061 Uiso 1 1 calc R . .
C26 C 1.0978(4) 0.1247(3) 1.1687(3) 0.0808(18) Uani 1 1 d . . .
H26A H 1.0821 0.0837 1.1500 0.121 Uiso 1 1 calc R . .
H26B H 1.0791 0.1258 1.2090 0.121 Uiso 1 1 calc R . .
H26C H 1.1715 0.1331 1.1744 0.121 Uiso 1 1 calc R . .
C27 C 1.0662(4) 0.2386(3) 1.1528(2) 0.0708(15) Uani 1 1 d . . .
H27A H 1.0243 0.2697 1.1263 0.106 Uiso 1 1 calc R . .
H27B H 1.1391 0.2461 1.1542 0.106 Uiso 1 1 calc R . .
H27C H 1.0541 0.2413 1.1946 0.106 Uiso 1 1 calc R . .
C28 C 0.6923(3) 0.1119(2) 0.9874(2) 0.0518(12) Uani 1 1 d . . .
H28A H 0.7399 0.0913 0.9647 0.062 Uiso 1 1 calc R . .
C29 C 0.6481(5) 0.1670(3) 0.9492(3) 0.095(2) Uani 1 1 d . . .
H29A H 0.7041 0.1944 0.9439 0.142 Uiso 1 1 calc R . .
H29B H 0.6021 0.1896 0.9702 0.142 Uiso 1 1 calc R . .
H29C H 0.6094 0.1531 0.9085 0.142 Uiso 1 1 calc R . .
C30 C 0.6087(4) 0.0644(3) 0.9909(3) 0.0810(19) Uani 1 1 d . . .
H30A H 0.5749 0.0511 0.9490 0.122 Uiso 1 1 calc R . .
H30B H 0.5578 0.0833 1.0109 0.122 Uiso 1 1 calc R . .
H30C H 0.6399 0.0285 1.0150 0.122 Uiso 1 1 calc R . .
O1 O 1.0656(3) 0.05625(16) 0.85981(14) 0.0586(9) Uani 1 1 d . . .
C31 C 1.1426(5) 0.0097(3) 0.8625(3) 0.0756(17) Uani 1 1 d . . .
H31A H 1.1133 -0.0320 0.8658 0.091 Uiso 1 1 calc R . .
H31B H 1.2002 0.0164 0.8988 0.091 Uiso 1 1 calc R . .
C32 C 1.1788(5) 0.0154(3) 0.8041(3) 0.0836(19) Uani 1 1 d . . .
H32A H 1.2508 0.0303 0.8127 0.100 Uiso 1 1 calc R . .
H32B H 1.1750 -0.0251 0.7827 0.100 Uiso 1 1 calc R . .
C33 C 1.1108(8) 0.0598(4) 0.7666(4) 0.144(4) Uani 1 1 d . . .
H33A H 1.1519 0.0920 0.7514 0.173 Uiso 1 1 calc R . .
H33B H 1.0678 0.0386 0.7302 0.173 Uiso 1 1 calc R . .
C34 C 1.0495(6) 0.0867(3) 0.8002(2) 0.085(2) Uani 1 1 d . . .
H34A H 0.9766 0.0828 0.7781 0.103 Uiso 1 1 calc R . .
H34B H 1.0663 0.1313 0.8059 0.103 Uiso 1 1 calc R . .
Li1 Li 1.0263(7) 0.5075(4) 0.7973(4) 0.063(2) Uani 1 1 d . . .
O2 O 1.0775(3) 0.57894(16) 0.76139(15) 0.0617(9) Uani 1 1 d . . .
C35 C 1.0284(5) 0.6029(3) 0.7008(2) 0.0654(14) Uani 1 1 d . . .
H35A H 0.9545 0.5919 0.6903 0.079 Uiso 1 1 calc R . .
H35B H 1.0614 0.5858 0.6687 0.079 Uiso 1 1 calc R . .
C36 C 1.0420(5) 0.6716(3) 0.7055(3) 0.0778(17) Uani 1 1 d . . .
H36A H 0.9847 0.6914 0.7198 0.093 Uiso 1 1 calc R . .
H36B H 1.0464 0.6897 0.6652 0.093 Uiso 1 1 calc R . .
C37 C 1.1419(5) 0.6790(3) 0.7525(3) 0.0780(17) Uani 1 1 d . . .
H37A H 1.2014 0.6749 0.7330 0.094 Uiso 1 1 calc R . .
H37B H 1.1454 0.7197 0.7735 0.094 Uiso 1 1 calc R . .
C38 C 1.1396(5) 0.6273(3) 0.7968(3) 0.0706(15) Uani 1 1 d . . .
H38A H 1.2100 0.6120 0.8145 0.085 Uiso 1 1 calc R . .
H38B H 1.1087 0.6413 0.8311 0.085 Uiso 1 1 calc R . .
O3 O 0.9141(3) 0.53246(15) 0.83437(16) 0.0621(9) Uani 1 1 d . . .
C39 C 0.8684(4) 0.5932(2) 0.8226(2) 0.0604(13) Uani 1 1 d . . .
H39A H 0.8521 0.6022 0.7777 0.072 Uiso 1 1 calc R . .
H39B H 0.9164 0.6253 0.8441 0.072 Uiso 1 1 calc R . .
C40 C 0.7727(5) 0.5928(4) 0.8465(3) 0.090(2) Uani 1 1 d . . .
H40A H 0.7845 0.6119 0.8881 0.108 Uiso 1 1 calc R . .
H40B H 0.7165 0.6152 0.8182 0.108 Uiso 1 1 calc R . .
C41 C 0.7490(6) 0.5267(4) 0.8490(5) 0.127(3) Uani 1 1 d . . .
H41A H 0.7122 0.5185 0.8822 0.153 Uiso 1 1 calc R . .
H41B H 0.7054 0.5128 0.8091 0.153 Uiso 1 1 calc R . .
C42 C 0.8475(6) 0.4949(3) 0.8616(4) 0.098(2) Uani 1 1 d . . .
H42A H 0.8751 0.4908 0.9067 0.117 Uiso 1 1 calc R . .
H42B H 0.8401 0.4531 0.8428 0.117 Uiso 1 1 calc R . .
O4 O 1.1394(3) 0.47130(18) 0.85543(17) 0.0724(11) Uani 1 1 d . . .
C43 C 1.2457(6) 0.4765(5) 0.8608(5) 0.160(5) Uani 1 1 d . . .
H43A H 1.2637 0.5192 0.8509 0.192 Uiso 1 1 calc R . .
H43B H 1.2685 0.4476 0.8319 0.192 Uiso 1 1 calc R . .
C44 C 1.2945(6) 0.4613(6) 0.9244(5) 0.161(4) Uani 1 1 d . . .
H44A H 1.3614 0.4406 0.9265 0.193 Uiso 1 1 calc R . .
H44B H 1.3063 0.4992 0.9501 0.193 Uiso 1 1 calc R . .
C45 C 1.2264(6) 0.4212(5) 0.9450(4) 0.139(4) Uani 1 1 d . . .
H45A H 1.2235 0.4314 0.9882 0.167 Uiso 1 1 calc R . .
H45B H 1.2492 0.3777 0.9437 0.167 Uiso 1 1 calc R . .
C46 C 1.1226(5) 0.4300(3) 0.9025(3) 0.0790(17) Uani 1 1 d . . .
H46A H 1.0948 0.3899 0.8844 0.095 Uiso 1 1 calc R . .
H46B H 1.0736 0.4481 0.9251 0.095 Uiso 1 1 calc R . .
O5 O 0.9711(2) 0.45218(17) 0.73029(17) 0.0636(9) Uani 1 1 d . . .
C47 C 0.8642(4) 0.4435(3) 0.7026(3) 0.0723(16) Uani 1 1 d . . .
H47A H 0.8336 0.4132 0.7268 0.087 Uiso 1 1 calc R . .
H47B H 0.8267 0.4832 0.7015 0.087 Uiso 1 1 calc R . .
C48 C 0.8569(5) 0.4210(6) 0.6413(3) 0.167(5) Uani 1 1 d . . .
H48A H 0.8152 0.3827 0.6347 0.201 Uiso 1 1 calc R . .
H48B H 0.8226 0.4523 0.6109 0.201 Uiso 1 1 calc R . .
C49 C 0.9559(5) 0.4089(4) 0.6326(3) 0.111(3) Uani 1 1 d . . .
H49A H 0.9690 0.4337 0.5976 0.134 Uiso 1 1 calc R . .
H49B H 0.9627 0.3645 0.6231 0.134 Uiso 1 1 calc R . .
C50 C 1.0305(4) 0.4258(3) 0.6908(3) 0.0649(14) Uani 1 1 d . . .
H50A H 1.0677 0.3886 0.7102 0.078 Uiso 1 1 calc R . .
H50B H 1.0813 0.4561 0.6824 0.078 Uiso 1 1 calc R . .
O6 O 1.3879(3) 0.6344(2) 0.8976(3) 0.1036(16) Uani 1 1 d . . .
C51 C 1.4921(6) 0.6205(4) 0.9054(4) 0.117(3) Uani 1 1 d . . .
H51A H 1.5018 0.5790 0.8884 0.141 Uiso 1 1 calc R . .
H51B H 1.5278 0.6217 0.9496 0.141 Uiso 1 1 calc R . .
C52 C 1.5311(7) 0.6715(6) 0.8688(5) 0.156(4) Uani 1 1 d . . .
H52A H 1.6022 0.6839 0.8891 0.187 Uiso 1 1 calc R . .
H52B H 1.5293 0.6581 0.8259 0.187 Uiso 1 1 calc R . .
C53 C 1.4593(9) 0.7214(5) 0.8700(7) 0.190(6) Uani 1 1 d . . .
H53A H 1.4940 0.7553 0.8968 0.228 Uiso 1 1 calc R . .
H53B H 1.4339 0.7380 0.8277 0.228 Uiso 1 1 calc R . .
C54 C 1.3805(6) 0.6999(3) 0.8918(5) 0.117(3) Uani 1 1 d . . .
H54A H 1.3148 0.7114 0.8632 0.141 Uiso 1 1 calc R . .
H54B H 1.3817 0.7187 0.9326 0.141 Uiso 1 1 calc R . .
O7 O 0.9923(10) 0.8398(4) 0.6490(5) 0.246(5) Uani 1 1 d . . .
C55 C 0.9801(9) 0.9083(4) 0.6641(4) 0.138(3) Uani 1 1 d . . .
H55A H 0.9208 0.9132 0.6837 0.166 Uiso 1 1 calc R . .
H55B H 1.0426 0.9227 0.6939 0.166 Uiso 1 1 calc R . .
C56 C 0.9655(5) 0.9424(3) 0.6138(3) 0.0691(15) Uani 1 1 d . . .
H56A H 1.0321 0.9543 0.6046 0.083 Uiso 1 1 calc R . .
H56B H 0.9267 0.9804 0.6186 0.083 Uiso 1 1 calc R . .
C57 C 0.9116(8) 0.9065(5) 0.5688(4) 0.133(3) Uani 1 1 d . . .
H57A H 0.9211 0.9208 0.5281 0.160 Uiso 1 1 calc R . .
H57B H 0.8375 0.9088 0.5687 0.160 Uiso 1 1 calc R . .
C58 C 0.9494(10) 0.8403(4) 0.5804(4) 0.152(4) Uani 1 1 d . . .
H58A H 0.8923 0.8103 0.5683 0.182 Uiso 1 1 calc R . .
H58B H 1.0033 0.8307 0.5575 0.182 Uiso 1 1 calc R . .

loop_
_atom_site_aniso_label
_atom_site_aniso_U_11
_atom_site_aniso_U_22
_atom_site_aniso_U_33
_atom_site_aniso_U_23
_atom_site_aniso_U_13
_atom_site_aniso_U_12
Nd1 0.03841(13) 0.02752(11) 0.02810(11) 0.00045(9) 0.00601(8) 0.00201(9)
Cl1 0.0720(8) 0.0634(8) 0.0431(6) 0.0030(6) -0.0148(6) -0.0152(6)
Cl2 0.0364(5) 0.0401(5) 0.0484(6) 0.0115(5) 0.0019(4) -0.0022(4)
N1 0.0342(17) 0.0299(16) 0.0300(16) 0.0023(13) 0.0076(14) 0.0027(13)
B1 0.025(2) 0.035(2) 0.028(2) -0.0002(18) -0.0021(17) 0.0003(18)
N2 0.0309(16) 0.0311(16) 0.0286(16) 0.0012(13) 0.0084(13) 0.0007(13)
C1 0.041(2) 0.032(2) 0.0257(19) -0.0022(16) 0.0003(16) 0.0015(17)
C2 0.053(3) 0.041(2) 0.046(2) -0.005(2) 0.015(2) -0.006(2)
C3 0.074(3) 0.039(2) 0.056(3) -0.004(2) 0.018(3) -0.016(2)
C4 0.080(4) 0.029(2) 0.057(3) -0.008(2) 0.015(3) 0.002(2)
C5 0.057(3) 0.042(2) 0.048(3) -0.003(2) 0.009(2) 0.015(2)
C6 0.041(2) 0.037(2) 0.039(2) -0.0010(18) 0.0051(19) 0.0059(18)
C7 0.044(2) 0.0284(19) 0.037(2) 0.0009(17) 0.0118(18) 0.0007(17)
C8 0.046(2) 0.042(2) 0.048(3) 0.003(2) 0.020(2) 0.0009(19)
C9 0.063(3) 0.073(4) 0.068(3) 0.012(3) 0.035(3) -0.008(3)
C10 0.097(5) 0.081(4) 0.066(4) 0.026(3) 0.042(3) -0.016(3)
C11 0.087(4) 0.065(3) 0.045(3) 0.026(2) 0.014(3) -0.005(3)
C12 0.062(3) 0.035(2) 0.036(2) 0.0070(18) 0.009(2) 0.000(2)
C13 0.034(2) 0.062(3) 0.064(3) 0.018(3) 0.014(2) 0.003(2)
C14 0.074(4) 0.120(6) 0.104(5) 0.001(5) 0.013(4) 0.040(4)
C15 0.174(8) 0.126(7) 0.062(4) 0.000(4) -0.021(5) 0.071(6)
C16 0.057(3) 0.052(3) 0.042(2) 0.011(2) -0.002(2) 0.010(2)
C17 0.089(4) 0.063(3) 0.069(4) 0.012(3) 0.004(3) 0.031(3)
C18 0.083(4) 0.067(4) 0.056(3) 0.010(3) -0.013(3) 0.009(3)
C19 0.031(2) 0.0264(18) 0.037(2) 0.0005(16) 0.0106(17) 0.0059(15)
C20 0.040(2) 0.039(2) 0.033(2) -0.0023(17) 0.0082(18) 0.0055(18)
C21 0.058(3) 0.052(3) 0.035(2) -0.003(2) 0.018(2) 0.006(2)
C22 0.069(3) 0.056(3) 0.057(3) -0.006(2) 0.039(3) -0.001(3)
C23 0.044(3) 0.050(3) 0.073(3) -0.003(2) 0.034(2) -0.002(2)
C24 0.035(2) 0.041(2) 0.050(3) -0.002(2) 0.0142(19) 0.0005(18)
C25 0.037(2) 0.080(3) 0.034(2) -0.010(2) 0.0029(19) 0.001(2)
C26 0.060(3) 0.113(5) 0.065(4) -0.002(3) 0.004(3) 0.035(3)
C27 0.055(3) 0.091(4) 0.058(3) -0.015(3) -0.003(3) -0.020(3)
C28 0.033(2) 0.059(3) 0.060(3) -0.013(2) 0.004(2) -0.004(2)
C29 0.086(4) 0.073(4) 0.094(5) -0.013(4) -0.045(4) 0.006(3)
C30 0.055(3) 0.087(4) 0.103(5) -0.038(4) 0.023(3) -0.025(3)
O1 0.076(2) 0.061(2) 0.0436(18) 0.0098(16) 0.0248(17) 0.0292(18)
C31 0.099(4) 0.065(3) 0.077(4) 0.018(3) 0.049(3) 0.036(3)
C32 0.098(5) 0.086(4) 0.081(4) 0.009(3) 0.049(4) 0.028(4)
C33 0.195(9) 0.165(8) 0.102(6) 0.071(6) 0.098(6) 0.114(7)
C34 0.121(5) 0.100(5) 0.043(3) 0.021(3) 0.034(3) 0.053(4)
Li1 0.073(6) 0.060(5) 0.059(5) 0.005(4) 0.025(4) -0.002(4)
O2 0.075(2) 0.063(2) 0.0430(18) 0.0104(16) 0.0041(16) -0.0116(18)
C35 0.085(4) 0.067(3) 0.043(3) 0.009(2) 0.010(3) -0.009(3)
C36 0.114(5) 0.062(4) 0.052(3) 0.005(3) 0.008(3) 0.005(3)
C37 0.098(5) 0.059(3) 0.074(4) -0.008(3) 0.012(3) -0.012(3)
C38 0.072(4) 0.080(4) 0.058(3) 0.002(3) 0.011(3) -0.006(3)
O3 0.075(2) 0.0512(19) 0.067(2) 0.0053(17) 0.0288(19) 0.0026(17)
C39 0.068(3) 0.059(3) 0.051(3) 0.007(2) 0.006(3) 0.010(3)
C40 0.084(4) 0.115(6) 0.073(4) 0.027(4) 0.024(4) 0.034(4)
C41 0.083(5) 0.141(8) 0.169(9) 0.029(7) 0.051(6) -0.016(5)
C42 0.131(6) 0.064(4) 0.120(6) 0.003(4) 0.075(5) -0.004(4)
O4 0.068(2) 0.081(3) 0.072(2) 0.031(2) 0.023(2) 0.006(2)
C43 0.069(5) 0.204(10) 0.222(11) 0.140(9) 0.067(6) 0.037(6)
C44 0.067(5) 0.206(12) 0.198(11) 0.029(10) 0.007(6) -0.004(6)
C45 0.080(5) 0.201(10) 0.123(7) 0.092(7) -0.006(5) -0.005(6)
C46 0.085(4) 0.071(4) 0.079(4) 0.025(3) 0.014(3) -0.015(3)
O5 0.0473(19) 0.067(2) 0.079(2) -0.0156(19) 0.0200(18) 0.0023(17)
C47 0.042(3) 0.096(4) 0.079(4) 0.002(3) 0.014(3) 0.011(3)
C48 0.043(3) 0.379(17) 0.077(5) -0.060(7) 0.008(3) 0.028(6)
C49 0.074(4) 0.170(8) 0.092(5) -0.039(5) 0.023(4) 0.021(5)
C50 0.050(3) 0.067(3) 0.084(4) -0.008(3) 0.027(3) 0.004(3)
O6 0.074(3) 0.087(3) 0.155(5) 0.027(3) 0.037(3) 0.010(2)
C51 0.094(6) 0.145(8) 0.114(6) 0.011(6) 0.026(5) 0.052(5)
C52 0.093(6) 0.208(11) 0.185(10) -0.080(9) 0.069(7) -0.033(7)
C53 0.163(10) 0.142(9) 0.319(17) 0.026(10) 0.166(11) 0.013(8)
C54 0.079(5) 0.088(5) 0.184(9) 0.030(5) 0.029(5) 0.001(4)
O7 0.391(16) 0.161(8) 0.170(8) 0.011(7) 0.030(9) 0.045(9)
C55 0.199(11) 0.102(7) 0.112(7) -0.029(6) 0.031(7) -0.016(7)
C56 0.070(4) 0.052(3) 0.092(4) 0.001(3) 0.031(3) -0.008(3)
C57 0.133(8) 0.141(8) 0.110(7) -0.001(6) -0.006(6) 0.007(6)
C58 0.260(13) 0.100(7) 0.095(7) -0.029(5) 0.039(8) -0.022(8)

loop_
_atom_type_symbol
_atom_type_description
_atom_type_scat_dispersion_real
_atom_type_scat_dispersion_imag
_atom_type_scat_source
C C 0.0033 0.0016 'International Tables Vol C Tables 4.2.6.8 and 6.1.1.4'
H H 0.0000 0.0000 'International Tables Vol C Tables 4.2.6.8 and 6.1.1.4'
Li Li -0.0003 0.0001 'International Tables Vol C Tables 4.2.6.8 and 6.1.1.4'
B B 0.0013 0.0007 'International Tables Vol C Tables 4.2.6.8 and 6.1.1.4'
N N 0.0061 0.0033 'International Tables Vol C Tables 4.2.6.8 and 6.1.1.4'
O O 0.0106 0.0060 'International Tables Vol C Tables 4.2.6.8 and 6.1.1.4'
Cl Cl 0.1484 0.1585 'International Tables Vol C Tables 4.2.6.8 and 6.1.1.4'
Nd Nd -0.1943 3.0179 'International Tables Vol C Tables 4.2.6.8 and 6.1.1.4'

loop_
_geom_angle_atom_site_label_1
_geom_angle_atom_site_label_2
_geom_angle_atom_site_label_3
_geom_angle
_geom_angle_site_symmetry_1
_geom_angle_site_symmetry_3
_geom_angle_publ_flag
N2 Nd1 N1 62.56(10) . . ?
N2 Nd1 O1 149.36(11) . . ?
N1 Nd1 O1 87.07(11) . . ?
N2 Nd1 Cl1 104.82(8) . . ?
N1 Nd1 Cl1 101.31(8) . . ?
O1 Nd1 Cl1 84.02(9) . . ?
N2 Nd1 B1 31.48(11) . . ?
N1 Nd1 B1 31.18(12) . . ?
O1 Nd1 B1 118.25(12) . . ?
Cl1 Nd1 B1 103.53(9) . . ?
N2 Nd1 Cl2 99.48(8) . . ?
N1 Nd1 Cl2 99.77(8) . . ?
O1 Nd1 Cl2 80.73(8) . . ?
Cl1 Nd1 Cl2 153.20(4) . . ?
B1 Nd1 Cl2 103.08(9) . . ?
N2 Nd1 Cl2 95.65(8) . 3_757 ?
N1 Nd1 Cl2 157.54(8) . 3_757 ?
O1 Nd1 Cl2 114.03(8) . 3_757 ?
Cl1 Nd1 Cl2 89.04(4) . 3_757 ?
B1 Nd1 Cl2 127.09(9) . 3_757 ?
Cl2 Nd1 Cl2 77.38(3) . 3_757 ?
Nd1 Cl2 Nd1 102.62(3) . 3_757 ?
C7 N1 B1 129.8(3) . . ?
C7 N1 Nd1 136.1(2) . . ?
B1 N1 Nd1 92.0(2) . . ?
N1 B1 N2 112.6(3) . . ?
N1 B1 C1 124.2(3) . . ?
N2 B1 C1 123.1(3) . . ?
N1 B1 Nd1 56.83(19) . . ?
N2 B1 Nd1 56.03(18) . . ?
C1 B1 Nd1 173.1(3) . . ?
C19 N2 B1 126.6(3) . . ?
C19 N2 Nd1 139.8(2) . . ?
B1 N2 Nd1 92.5(2) . . ?
C2 C1 C6 115.5(4) . . ?
C2 C1 B1 122.4(4) . . ?
C6 C1 B1 122.1(4) . . ?
C3 C2 C1 121.9(4) . . ?
C4 C3 C2 120.9(4) . . ?
C3 C4 C5 119.4(4) . . ?
C4 C5 C6 120.0(4) . . ?
C5 C6 C1 122.4(4) . . ?
N1 C7 C12 122.1(4) . . ?
N1 C7 C8 118.9(4) . . ?
C12 C7 C8 118.9(4) . . ?
C9 C8 C7 119.7(4) . . ?
C9 C8 C13 120.0(4) . . ?
C7 C8 C13 120.3(4) . . ?
C10 C9 C8 121.1(5) . . ?
C11 C10 C9 118.9(5) . . ?
C10 C11 C12 122.8(5) . . ?
C11 C12 C7 118.6(4) . . ?
C11 C12 C16 119.7(4) . . ?
C7 C12 C16 121.6(4) . . ?
C15 C13 C14 111.4(5) . . ?
C15 C13 C8 112.2(4) . . ?
C14 C13 C8 114.2(4) . . ?
C12 C16 C17 111.8(4) . . ?
C12 C16 C18 111.8(4) . . ?
C17 C16 C18 109.5(4) . . ?
N2 C19 C20 121.8(3) . . ?
N2 C19 C24 119.9(3) . . ?
C20 C19 C24 118.3(3) . . ?
C21 C20 C19 119.6(4) . . ?
C21 C20 C25 118.5(4) . . ?
C19 C20 C25 121.9(3) . . ?
C22 C21 C20 121.8(4) . . ?
C21 C22 C23 118.9(4) . . ?
C22 C23 C24 122.0(4) . . ?
C23 C24 C19 119.2(4) . . ?
C23 C24 C28 120.9(4) . . ?
C19 C24 C28 119.9(4) . . ?
C20 C25 C26 111.5(4) . . ?
C20 C25 C27 112.3(4) . . ?
C26 C25 C27 110.0(4) . . ?
C29 C28 C24 111.7(4) . . ?
C29 C28 C30 111.2(5) . . ?
C24 C28 C30 114.2(4) . . ?
C31 O1 C34 108.3(4) . . ?
C31 O1 Nd1 129.0(3) . . ?
C34 O1 Nd1 122.4(3) . . ?
O1 C31 C32 106.1(4) . . ?
C33 C32 C31 105.7(5) . . ?
C34 C33 C32 110.2(6) . . ?
C33 C34 O1 109.0(5) . . ?
O4 Li1 O5 112.0(5) . . ?
O4 Li1 O2 107.7(5) . . ?
O5 Li1 O2 106.7(4) . . ?
O4 Li1 O3 113.2(4) . . ?
O5 Li1 O3 107.6(5) . . ?
O2 Li1 O3 109.4(5) . . ?
C38 O2 C35 109.2(4) . . ?
C38 O2 Li1 124.4(4) . . ?
C35 O2 Li1 122.6(4) . . ?
O2 C35 C36 105.5(4) . . ?
C35 C36 C37 103.2(5) . . ?
C38 C37 C36 103.3(5) . . ?
O2 C38 C37 106.0(4) . . ?
C42 O3 C39 108.2(4) . . ?
C42 O3 Li1 129.3(4) . . ?
C39 O3 Li1 120.7(4) . . ?
O3 C39 C40 107.0(5) . . ?
C41 C40 C39 103.3(6) . . ?
C42 C41 C40 105.9(6) . . ?
O3 C42 C41 105.8(6) . . ?
C43 O4 C46 108.1(5) . . ?
C43 O4 Li1 130.7(5) . . ?
C46 O4 Li1 121.1(4) . . ?
O4 C43 C44 106.7(7) . . ?
C45 C44 C43 106.0(8) . . ?
C44 C45 C46 106.9(7) . . ?
O4 C46 C45 105.3(5) . . ?
C50 O5 C47 108.8(4) . . ?
C50 O5 Li1 123.7(4) . . ?
C47 O5 Li1 125.8(4) . . ?
C48 C47 O5 107.5(5) . . ?
C49 C48 C47 109.3(6) . . ?
C48 C49 C50 107.6(6) . . ?
O5 C50 C49 105.9(4) . . ?
C51 O6 C54 105.7(6) . . ?
O6 C51 C52 103.3(7) . . ?
C53 C52 C51 102.8(7) . . ?
C54 C53 C52 109.1(9) . . ?
C53 C54 O6 109.5(8) . . ?
C58 O7 C55 100.3(7) . . ?
C56 C55 O7 110.9(8) . . ?
C55 C56 C57 105.2(7) . . ?
C56 C57 C58 108.5(8) . . ?
O7 C58 C57 102.4(7) . . ?

loop_
_geom_bond_atom_site_label_1
_geom_bond_atom_site_label_2
_geom_bond_distance
_geom_bond_site_symmetry_2
_geom_bond_publ_flag
Nd1 N2 2.304(3) . ?
Nd1 N1 2.324(3) . ?
Nd1 O1 2.537(3) . ?
Nd1 Cl1 2.6958(15) . ?
Nd1 B1 2.775(4) . ?
Nd1 Cl2 2.8075(13) . ?
Nd1 Cl2 2.8588(11) 3_757 ?
Cl2 Nd1 2.8588(11) 3_757 ?
N1 C7 1.395(5) . ?
N1 B1 1.438(5) . ?
B1 N2 1.451(5) . ?
B1 C1 1.586(6) . ?
N2 C19 1.391(5) . ?
C1 C2 1.394(6) . ?
C1 C6 1.402(6) . ?
C2 C3 1.390(6) . ?
C3 C4 1.362(7) . ?
C4 C5 1.371(7) . ?
C5 C6 1.389(6) . ?
C7 C12 1.417(6) . ?
C7 C8 1.421(6) . ?
C8 C9 1.387(6) . ?
C8 C13 1.527(6) . ?
C9 C10 1.386(8) . ?
C10 C11 1.371(8) . ?
C11 C12 1.386(6) . ?
C12 C16 1.525(6) . ?
C13 C15 1.475(8) . ?
C13 C14 1.504(7) . ?
C16 C17 1.529(7) . ?
C16 C18 1.532(7) . ?
C19 C20 1.415(5) . ?
C19 C24 1.423(5) . ?
C20 C21 1.397(6) . ?
C20 C25 1.511(6) . ?
C21 C22 1.371(7) . ?
C22 C23 1.382(7) . ?
C23 C24 1.391(6) . ?
C24 C28 1.517(6) . ?
C25 C26 1.526(7) . ?
C25 C27 1.533(7) . ?
C28 C29 1.503(7) . ?
C28 C30 1.529(7) . ?
O1 C31 1.429(6) . ?
O1 C34 1.449(6) . ?
C31 C32 1.487(7) . ?
C32 C33 1.448(9) . ?
C33 C34 1.354(8) . ?
Li1 O4 1.917(10) . ?
Li1 O5 1.918(10) . ?
Li1 O2 1.930(9) . ?
Li1 O3 1.940(9) . ?
O2 C38 1.449(6) . ?
O2 C35 1.450(6) . ?
C35 C36 1.495(8) . ?
C36 C37 1.504(8) . ?
C37 C38 1.492(8) . ?
O3 C42 1.434(7) . ?
O3 C39 1.445(6) . ?
C39 C40 1.489(8) . ?
C40 C41 1.464(10) . ?
C41 C42 1.453(10) . ?
O4 C43 1.401(8) . ?
O4 C46 1.429(6) . ?
C43 C44 1.452(12) . ?
C44 C45 1.405(11) . ?
C45 C46 1.501(9) . ?
O5 C50 1.427(6) . ?
O5 C47 1.433(6) . ?
C47 C48 1.426(9) . ?
C48 C49 1.402(8) . ?
C49 C50 1.488(9) . ?
O6 C51 1.395(8) . ?
O6 C54 1.423(8) . ?
C51 C52 1.527(12) . ?
C52 C53 1.446(13) . ?
C53 C54 1.334(10) . ?
O7 C58 1.501(11) . ?
O7 C55 1.534(11) . ?
C55 C56 1.313(10) . ?
C56 C57 1.337(10) . ?
C57 C58 1.518(12) . ?
